data_7063076
loop_
_publ_author_name
'Nisa, Zaib ul'
'Ahmad, Musheer'
'Sheikh, Haq Nawaz'

_publ_section_title
;
 Two lanthanoid-carboxylate directed coordination polymers for the
 luminescent selective detection of Fe3+ and meta-nitroaniline in aqueous
 solution
;
_journal_issue 7
_journal_name_full 'New Journal of Chemistry'
_journal_page_first 3100
_journal_page_last 3109
_journal_paper_doi 10.1039/D3NJ05433K
_journal_volume 48
_journal_year 2024
_chemical_formula_sum 'C8 H9 Gd N2 O9'
_chemical_formula_weight 434.42
_space_group_crystal_system monoclinic
_space_group_IT_number 14
_space_group_name_Hall '-P 2ybc'
_space_group_name_H-M_alt 'P 1 21/c 1'
_atom_sites_solution_hydrogens mixed
_audit_creation_method SHELXL-2016/6
_audit_update_record
;
2022-08-16 deposited with the CCDC.	2024-01-12 downloaded from the CCDC.
;
_cell_angle_alpha 90
_cell_angle_beta 100.378(6)
_cell_angle_gamma 90
_cell_formula_units_Z 4
_cell_length_a 10.911(3)
_cell_length_b 10.217(3)
_cell_length_c 10.524(3)
_cell_measurement_reflns_used 1298
_cell_measurement_temperature 100(2)
_cell_measurement_theta_max 23.01
_cell_measurement_theta_min 2.91
_cell_volume 1154.0(6)
_computing_cell_refinement 'SAINT V8.38A (?, 2016)'
_computing_data_reduction 'SAINT V8.38A (?, 2016)'
_computing_molecular_graphics 'Olex2 (Dolomanov et al., 2009)'
_computing_publication_material 'Olex2 (Dolomanov et al., 2009)'
_computing_structure_refinement 'olex2.refine (Bourhis et al., 2015)'
_computing_structure_solution 'olex2.solve (Bourhis et al., 2015)'
_diffrn_ambient_temperature 100(2)
_diffrn_measured_fraction_theta_full 0.985
_diffrn_measured_fraction_theta_max 0.985
_diffrn_measurement_device_type 'Bruker APEX-II CCD'
_diffrn_measurement_method '\f and \w scans'
_diffrn_radiation_type 'Mo K\a'
_diffrn_radiation_wavelength 0.71073
_diffrn_reflns_av_R_equivalents 0.0526
_diffrn_reflns_av_unetI/netI 0.0391
_diffrn_reflns_Laue_measured_fraction_full 0.985
_diffrn_reflns_Laue_measured_fraction_max 0.985
_diffrn_reflns_limit_h_max 12
_diffrn_reflns_limit_h_min -12
_diffrn_reflns_limit_k_max 12
_diffrn_reflns_limit_k_min -12
_diffrn_reflns_limit_l_max 12
_diffrn_reflns_limit_l_min -12
_diffrn_reflns_number 10118
_diffrn_reflns_point_group_measured_fraction_full 0.985
_diffrn_reflns_point_group_measured_fraction_max 0.985
_diffrn_reflns_theta_full 24.998
_diffrn_reflns_theta_max 24.998
_diffrn_reflns_theta_min 3.179
_exptl_absorpt_coefficient_mu 5.799
_exptl_absorpt_correction_type multi-scan
_exptl_absorpt_process_details Sadabs
_exptl_crystal_colour colorless
_exptl_crystal_density_diffrn 2.500
_exptl_crystal_description block
_exptl_crystal_F_000 828
_exptl_crystal_size_max 0.470
_exptl_crystal_size_mid 0.270
_exptl_crystal_size_min 0.140
_exptl_transmission_factor_max 0.444
_exptl_transmission_factor_min 0.167
_refine_diff_density_max 4.498
_refine_diff_density_min -0.972
_refine_diff_density_rms 0.233
_refine_ls_extinction_method none
_refine_ls_goodness_of_fit_ref 1.106
_refine_ls_hydrogen_treatment mixed
_refine_ls_matrix_type full
_refine_ls_number_parameters 186
_refine_ls_number_reflns 2010
_refine_ls_number_restraints 1
_refine_ls_restrained_S_all 1.106
_refine_ls_R_factor_all 0.0490
_refine_ls_R_factor_gt 0.0410
_refine_ls_shift/su_max 0.000
_refine_ls_shift/su_mean 0.000
_refine_ls_structure_factor_coef Fsqd
_refine_ls_weighting_details 'w=1/[\s^2^(Fo^2^)+(0.0282P)^2^+21.8611P] where P=(Fo^2^+2Fc^2^)/3'
_refine_ls_weighting_scheme calc
_refine_ls_wR_factor_gt 0.0905
_refine_ls_wR_factor_ref 0.0963
_reflns_Friedel_coverage 0.000
_reflns_number_gt 1768
_reflns_number_total 2010
_reflns_threshold_expression 'I > 2\s(I)'
_cod_data_source_file d3nj05433k2.cif
_cod_data_source_block shelx_CCDC1
_cod_depositor_comments
;
The following automatic conversions were performed:

data item '_exptl_absorpt_correction_type' value 'Multi-Scan' was
changed to 'multi-scan' in accordance with the
/home/data/users/saulius/crontab/automatic-downloads/current/RSC/lib/dictionaries/cif_core.dic
dictionary named 'cif_core.dic' version 2.4.2 last updated on
2011-04-26.

Automatic conversion script
Id: cif_fix_values 8170 2020-07-09 18:12:32Z antanas 
;
_cod_original_cell_volume 1154.0(5)
_cod_original_sg_symbol_H-M 'P 21/c'
_cod_database_code 7063076
_shelx_shelxl_version_number 2016/6
_shelx_space_group_comment
;
The symmetry employed for this shelxl refinement is uniquely defined
by the following loop, which should always be used as a source of
symmetry information in preference to the above space-group names.
They are only intended as comments.
;
_shelx_estimated_absorpt_t_min 0.171
_shelx_estimated_absorpt_t_max 0.497

loop_
_space_group_symop_operation_xyz
'x, y, z'
'-x, y+1/2, -z+1/2'
'-x, -y, -z'
'x, -y-1/2, z-1/2'

loop_
_atom_site_label
_atom_site_type_symbol
_atom_site_fract_x
_atom_site_fract_y
_atom_site_fract_z
_atom_site_U_iso_or_equiv
_atom_site_adp_type
_atom_site_occupancy
_atom_site_site_symmetry_order
_atom_site_calc_flag
_atom_site_refinement_flags_posn
_atom_site_refinement_flags_adp
_atom_site_refinement_flags_occupancy
_atom_site_disorder_assembly
_atom_site_disorder_group
C1 C 0.6832(8) 0.7902(8) 0.3813(7) 0.0116(17) Uani 1 1 d . . . . .
C2 C 0.6770(8) 0.9006(8) 0.4711(7) 0.0106(16) Uani 1 1 d . . . . .
C3 C 0.6585(8) 1.0336(8) 0.4525(8) 0.0126(17) Uani 1 1 d . . . . .
H3 H 0.647102 1.079787 0.375184 0.015 Uiso 1 1 calc R U . . .
C4 C 0.6609(8) 1.0825(8) 0.5772(8) 0.0130(17) Uani 1 1 d . . . . .
C5 C 0.6423(7) 1.2175(8) 0.6242(8) 0.0112(17) Uani 1 1 d . . . . .
C6 C 0.9159(9) 0.2078(9) 0.3773(9) 0.020(2) Uani 1 1 d . . . . .
C7 C 0.9697(8) 0.0886(9) 0.4489(10) 0.022(2) Uani 1 1 d . . . . .
C8 C 0.9565(15) 0.0969(16) 0.5869(15) 0.010(2) Uiso 0.5 1 d . U P . .
H8 H 0.926462 0.170982 0.622510 0.012 Uiso 0.5 1 calc R U P . .
C9 C 0.9898(15) -0.0058(15) 0.6517(15) 0.010(2) Uiso 0.5 1 d . U P . .
H9 H 0.988959 -0.024145 0.738147 0.012 Uiso 0.5 1 calc R U P . .
Gd1 Gd 0.71279(4) 0.44846(4) 0.39951(4) 0.01002(15) Uani 1 1 d . . . . .
N1 N 0.6909(6) 0.8779(6) 0.6003(7) 0.0114(14) Uani 1 1 d . . . . .
N2 N 0.6815(7) 0.9880(7) 0.6657(7) 0.0131(15) Uani 1 1 d . . . . .
O1 O 0.6816(5) 0.6754(5) 0.4230(5) 0.0136(12) Uani 1 1 d . . . . .
O2 O 0.6917(5) 0.8225(5) 0.2662(5) 0.0141(12) Uani 1 1 d . . . . .
O3 O 0.6398(6) 1.2259(5) 0.7452(5) 0.0178(13) Uani 1 1 d . . . . .
O4 O 0.6253(6) 1.3110(5) 0.5464(5) 0.0151(13) Uani 1 1 d . . . . .
O5 O 0.8738(6) 0.2938(6) 0.4420(7) 0.0315(17) Uani 1 1 d . . . . .
O6 O 0.9161(10) 0.2116(9) 0.2578(8) 0.062(3) Uani 1 1 d . . . . .
O7 O 0.9051(6) 0.5598(7) 0.3773(6) 0.0295(16) Uani 1 1 d . . . . .
H7A H 0.897557 0.641081 0.391123 0.044 Uiso 1 1 d R U . . .
H7B H 0.915392 0.555472 0.299177 0.044 Uiso 1 1 d R U . . .
O8 O 0.4956(5) 0.4859(6) 0.3531(5) 0.0138(12) Uani 1 1 d . . . . .
H8A H 0.466722 0.486477 0.422945 0.021 Uiso 1 1 d R U . . .
H8B H 0.460095 0.421037 0.311109 0.021 Uiso 1 1 d R U . . .
O9 O 0.8142(5) 0.5054(6) 0.6165(6) 0.0191(14) Uani 1 1 d . . . . .
H9A H 0.820075 0.437838 0.664344 0.029 Uiso 1 1 d R U . . .
H9B H 0.767446 0.557099 0.649359 0.029 Uiso 1 1 d R U . . .
H1 H 0.700(10) 0.793(11) 0.654(10) 0.03(3) Uiso 1 1 d . . . . .

loop_
_atom_site_aniso_label
_atom_site_aniso_U_11
_atom_site_aniso_U_22
_atom_site_aniso_U_33
_atom_site_aniso_U_23
_atom_site_aniso_U_13
_atom_site_aniso_U_12
C1 0.014(4) 0.014(4) 0.008(4) -0.003(3) 0.003(3) 0.002(3)
C2 0.015(4) 0.011(4) 0.006(4) 0.002(3) 0.003(3) 0.002(3)
C3 0.018(4) 0.011(4) 0.009(4) 0.005(3) 0.003(3) -0.001(3)
C4 0.014(4) 0.011(4) 0.015(4) -0.001(3) 0.005(3) 0.003(3)
C5 0.007(4) 0.009(4) 0.017(4) -0.002(3) 0.000(3) -0.003(3)
C6 0.020(5) 0.018(5) 0.023(5) 0.004(4) 0.007(4) 0.003(4)
C7 0.014(4) 0.012(4) 0.040(6) 0.003(4) 0.008(4) 0.001(4)
Gd1 0.0135(2) 0.0082(2) 0.0086(2) 0.00042(15) 0.00279(15) 0.00161(16)
N1 0.013(3) 0.009(3) 0.014(4) 0.001(3) 0.005(3) 0.000(3)
N2 0.019(4) 0.008(3) 0.015(4) 0.000(3) 0.008(3) 0.001(3)
O1 0.018(3) 0.004(3) 0.017(3) 0.002(2) -0.003(2) -0.006(2)
O2 0.023(3) 0.010(3) 0.009(3) -0.002(2) 0.003(2) -0.001(2)
O3 0.034(4) 0.010(3) 0.011(3) -0.003(2) 0.007(3) -0.004(3)
O4 0.023(3) 0.012(3) 0.011(3) 0.003(2) 0.004(2) 0.005(2)
O5 0.027(4) 0.018(3) 0.047(5) -0.010(3) -0.001(3) 0.011(3)
O6 0.103(8) 0.062(6) 0.020(4) 0.004(4) 0.009(5) -0.044(6)
O7 0.024(4) 0.048(5) 0.017(3) 0.004(3) 0.007(3) -0.004(3)
O8 0.015(3) 0.017(3) 0.009(3) -0.003(2) 0.001(2) -0.002(2)
O9 0.017(3) 0.025(3) 0.016(3) -0.002(3) 0.002(3) 0.010(3)

loop_
_atom_type_symbol
_atom_type_description
_atom_type_scat_dispersion_real
_atom_type_scat_dispersion_imag
_atom_type_scat_source
C C 0.0033 0.0016 'International Tables Vol C Tables 4.2.6.8 and 6.1.1.4'
H H 0.0000 0.0000 'International Tables Vol C Tables 4.2.6.8 and 6.1.1.4'
Gd Gd -0.1653 3.9035 'International Tables Vol C Tables 4.2.6.8 and 6.1.1.4'
N N 0.0061 0.0033 'International Tables Vol C Tables 4.2.6.8 and 6.1.1.4'
O O 0.0106 0.0060 'International Tables Vol C Tables 4.2.6.8 and 6.1.1.4'

loop_
_geom_angle_atom_site_label_1
_geom_angle_atom_site_label_2
_geom_angle_atom_site_label_3
_geom_angle
_geom_angle_site_symmetry_1
_geom_angle_site_symmetry_3
_geom_angle_publ_flag
O1 C1 O2 125.7(7) . . ?
O1 C1 C2 118.9(7) . . ?
O2 C1 C2 115.4(7) . . ?
N1 C2 C3 107.2(7) . . ?
N1 C2 C1 119.9(7) . . ?
C3 C2 C1 132.9(7) . . ?
C2 C3 C4 103.9(7) . . ?
C2 C3 H3 128.0 . . ?
C4 C3 H3 128.0 . . ?
N2 C4 C3 111.6(7) . . ?
N2 C4 C5 117.0(7) . . ?
C3 C4 C5 131.3(7) . . ?
O4 C5 O3 125.0(7) . . ?
O4 C5 C4 120.1(7) . . ?
O3 C5 C4 114.8(7) . . ?
O5 C6 O6 126.2(10) . . ?
O5 C6 C7 116.5(8) . . ?
O6 C6 C7 117.2(9) . . ?
C9 C7 C8 145.4(11) 3_756 . ?
C9 C7 C6 104.1(9) 3_756 . ?
C8 C7 C6 110.3(9) . . ?
C9 C8 C7 114.2(14) . . ?
C9 C8 H8 122.9 . . ?
C7 C8 H8 122.9 . . ?
C8 C9 C7 100.4(13) . 3_756 ?
C8 C9 H9 129.8 . . ?
C7 C9 H9 129.8 3_756 . ?
O5 Gd1 O1 139.3(2) . . ?
O5 Gd1 O8 146.9(2) . . ?
O1 Gd1 O8 72.8(2) . . ?
O5 Gd1 O4 81.6(2) . 1_545 ?
O1 Gd1 O4 115.1(2) . 1_545 ?
O8 Gd1 O4 74.2(2) . 1_545 ?
O5 Gd1 O9 77.4(2) . . ?
O1 Gd1 O9 73.5(2) . . ?
O8 Gd1 O9 115.3(2) . . ?
O4 Gd1 O9 72.7(2) 1_545 . ?
O5 Gd1 O7 72.8(3) . . ?
O1 Gd1 O7 72.2(2) . . ?
O8 Gd1 O7 139.0(2) . . ?
O4 Gd1 O7 141.4(2) 1_545 . ?
O9 Gd1 O7 73.9(2) . . ?
O5 Gd1 O3 77.2(2) . 4_575 ?
O1 Gd1 O3 138.47(19) . 4_575 ?
O8 Gd1 O3 77.7(2) . 4_575 ?
O4 Gd1 O3 83.22(19) 1_545 4_575 ?
O9 Gd1 O3 147.1(2) . 4_575 ?
O7 Gd1 O3 117.4(2) . 4_575 ?
O5 Gd1 N2 109.1(2) . 4_575 ?
O1 Gd1 N2 81.5(2) . 4_575 ?
O8 Gd1 N2 78.5(2) . 4_575 ?
O4 Gd1 N2 141.3(2) 1_545 4_575 ?
O9 Gd1 N2 145.2(2) . 4_575 ?
O7 Gd1 N2 75.6(2) . 4_575 ?
O3 Gd1 N2 64.3(2) 4_575 4_575 ?
N2 N1 C2 111.6(7) . . ?
N2 N1 H1 116(6) . . ?
C2 N1 H1 133(6) . . ?
N1 N2 C4 105.6(7) . . ?
N1 N2 Gd1 135.8(5) . 4_576 ?
C4 N2 Gd1 118.3(5) . 4_576 ?
C1 O1 Gd1 150.5(5) . . ?
C5 O3 Gd1 123.3(5) . 4_576 ?
C5 O4 Gd1 146.8(5) . 1_565 ?
C6 O5 Gd1 134.9(6) . . ?
Gd1 O7 H7A 109.1 . . ?
Gd1 O7 H7B 109.5 . . ?
H7A O7 H7B 104.5 . . ?
Gd1 O8 H8A 109.7 . . ?
Gd1 O8 H8B 109.1 . . ?
H8A O8 H8B 104.5 . . ?
Gd1 O9 H9A 109.6 . . ?
Gd1 O9 H9B 109.1 . . ?
H9A O9 H9B 104.5 . . ?

loop_
_geom_bond_atom_site_label_1
_geom_bond_atom_site_label_2
_geom_bond_distance
_geom_bond_site_symmetry_2
_geom_bond_publ_flag
C1 O1 1.254(10) . ?
C1 O2 1.275(10) . ?
C1 C2 1.481(11) . ?
C2 N1 1.360(10) . ?
C2 C3 1.382(11) . ?
C3 C4 1.400(12) . ?
C3 H3 0.9300 . ?
C4 N2 1.333(11) . ?
C4 C5 1.492(11) . ?
C5 O4 1.250(10) . ?
C5 O3 1.281(10) . ?
C6 O5 1.249(11) . ?
C6 O6 1.258(12) . ?
C6 C7 1.496(12) . ?
C7 C9 1.484(18) 3_756 ?
C7 C8 1.487(18) . ?
C8 C9 1.27(2) . ?
C8 H8 0.9300 . ?
C9 H9 0.9300 . ?
Gd1 O5 2.345(6) . ?
Gd1 O1 2.363(5) . ?
Gd1 O8 2.363(6) . ?
Gd1 O4 2.410(6) 1_545 ?
Gd1 O9 2.423(6) . ?
Gd1 O7 2.435(7) . ?
Gd1 O3 2.445(6) 4_575 ?
Gd1 N2 2.508(7) 4_575 ?
N1 N2 1.332(9) . ?
N1 H1 1.03(11) . ?
O7 H7A 0.8501 . ?
O7 H7B 0.8501 . ?
O8 H8A 0.8500 . ?
O8 H8B 0.8501 . ?
O9 H9A 0.8501 . ?
O9 H9B 0.8500 . ?
